data_1547025
loop_
_publ_author_name
'Ding, Hualong'
'Bai, Songlin'
'Lu, Ping'
'Wang, Yanguang'

_publ_section_title
;
 Preparation of 2-Amino-3-arylindoles via Pd-Catalyzed Coupling between
 3-Diazoindolin-2-imines and Arylboronic Acids as well as Their Extension
 to 3-Aryl-3-fluoroindolin-2-imines.
;
_journal_issue 17
_journal_name_full 'Organic letters'
_journal_page_first 4604
_journal_page_last 4607
_journal_paper_doi 10.1021/acs.orglett.7b02211
_journal_volume 19
_journal_year 2017
_chemical_formula_moiety 'C23 H21 F N2 O2 S'
_chemical_formula_sum 'C23 H21 F N2 O2 S'
_chemical_formula_weight 408.48
_chemical_name_systematic
;
 ?
;
_space_group_IT_number 14
_symmetry_cell_setting monoclinic
_symmetry_space_group_name_Hall '-P 2yn'
_symmetry_space_group_name_H-M 'P 1 21/n 1'
_atom_sites_solution_hydrogens geom
_atom_sites_solution_primary direct
_atom_sites_solution_secondary difmap
_audit_creation_method SHELXL-97
_cell_angle_alpha 90.00
_cell_angle_beta 98.396(2)
_cell_angle_gamma 90.00
_cell_formula_units_Z 4
_cell_length_a 8.5856(5)
_cell_length_b 26.6604(15)
_cell_length_c 9.0241(6)
_cell_measurement_reflns_used 10269
_cell_measurement_temperature 296(2)
_cell_measurement_theta_max 27.4
_cell_measurement_theta_min 3.1
_cell_volume 2043.4(2)
_computing_cell_refinement 'PROCESS-AUTO  (Rigaku,2006)'
_computing_data_collection 'PROCESS-AUTO  (Rigaku,2006)'
_computing_data_reduction 'CrystalStructure (Rigaku,2007)'
_computing_molecular_graphics 'Ortep3 for windows (Farrugia,1997)'
_computing_publication_material 'WinGX (Farrugia, 1999)'
_computing_structure_refinement 'SHELXL-97 (Sheldrick, 2014)'
_computing_structure_solution 'SHELXS-97 (Sheldrick, 2014)'
_diffrn_ambient_temperature 296(2)
_diffrn_detector_area_resol_mean 10.00
_diffrn_measured_fraction_theta_full 0.994
_diffrn_measured_fraction_theta_max 0.994
_diffrn_measurement_device_type 'Rigaku RAXIS-RAPID/ZJUG'
_diffrn_measurement_method \w
_diffrn_radiation_monochromator graphite
_diffrn_radiation_source 'rotating anode'
_diffrn_radiation_type MoK\a
_diffrn_radiation_wavelength 0.71073
_diffrn_reflns_av_R_equivalents 0.0727
_diffrn_reflns_av_sigmaI/netI 0.0591
_diffrn_reflns_limit_h_max 11
_diffrn_reflns_limit_h_min -9
_diffrn_reflns_limit_k_max 34
_diffrn_reflns_limit_k_min -34
_diffrn_reflns_limit_l_max 11
_diffrn_reflns_limit_l_min -11
_diffrn_reflns_number 19845
_diffrn_reflns_theta_full 27.47
_diffrn_reflns_theta_max 27.47
_diffrn_reflns_theta_min 3.06
_exptl_absorpt_coefficient_mu 0.189
_exptl_absorpt_correction_T_max 0.9525
_exptl_absorpt_correction_T_min 0.9016
_exptl_absorpt_correction_type multi-scan
_exptl_absorpt_process_details 'Higashi, T. (1995)'
_exptl_crystal_colour chunk
_exptl_crystal_density_diffrn 1.328
_exptl_crystal_density_method 'not measured'
_exptl_crystal_description colorless
_exptl_crystal_F_000 856
_exptl_crystal_size_max 0.56
_exptl_crystal_size_mid 0.47
_exptl_crystal_size_min 0.26
_refine_diff_density_max 0.298
_refine_diff_density_min -0.429
_refine_diff_density_rms 0.053
_refine_ls_extinction_coef 0.0056(5)
_refine_ls_extinction_expression Fc^*^=kFc[1+0.001xFc^2^\l^3^/sin(2\q)]^-1/4^
_refine_ls_extinction_method SHELXL
_refine_ls_goodness_of_fit_ref 1.002
_refine_ls_hydrogen_treatment constr
_refine_ls_matrix_type full
_refine_ls_number_parameters 266
_refine_ls_number_reflns 4662
_refine_ls_number_restraints 0
_refine_ls_restrained_S_all 1.002
_refine_ls_R_factor_all 0.1244
_refine_ls_R_factor_gt 0.0659
_refine_ls_shift/su_max 0.000
_refine_ls_shift/su_mean 0.000
_refine_ls_structure_factor_coef Fsqd
_refine_ls_weighting_details 'calc w=1/[\s^2^(Fo^2^)+(0.0253P)^2^+2.1689P] where P=(Fo^2^+2Fc^2^)/3'
_refine_ls_weighting_scheme calc
_refine_ls_wR_factor_gt 0.1033
_refine_ls_wR_factor_ref 0.1314
_reflns_number_gt 2797
_reflns_number_total 4662
_reflns_threshold_expression >2sigma(I)
_cod_data_source_file ol7b02211_si_004.cif
_cod_data_source_block dhl330b
_cod_database_code 1547025

loop_
_symmetry_equiv_pos_as_xyz
'x, y, z'
'-x+1/2, y+1/2, -z+1/2'
'-x, -y, -z'
'x-1/2, -y-1/2, z-1/2'

loop_
_atom_site_label
_atom_site_type_symbol
_atom_site_fract_x
_atom_site_fract_y
_atom_site_fract_z
_atom_site_U_iso_or_equiv
_atom_site_adp_type
_atom_site_occupancy
_atom_site_symmetry_multiplicity
_atom_site_calc_flag
_atom_site_refinement_flags
C1 C 0.5217(3) 0.17333(11) 0.5576(3) 0.0396(7) Uani 1 1 d .
C2 C 0.3074(3) 0.12299(11) 0.5683(3) 0.0437(7) Uani 1 1 d .
C3 C 0.1539(4) 0.10686(12) 0.5607(3) 0.0545(8) Uani 1 1 d .
H3 H 0.0696 0.1291 0.5437 0.065 Uiso 1 1 calc R
C4 C 0.1313(4) 0.05582(13) 0.5799(4) 0.0650(10) Uani 1 1 d .
H4 H 0.0292 0.0436 0.5742 0.078 Uiso 1 1 calc R
C5 C 0.2555(4) 0.02287(13) 0.6070(4) 0.0648(10) Uani 1 1 d .
H5 H 0.2363 -0.0111 0.6185 0.078 Uiso 1 1 calc R
C6 C 0.4091(4) 0.04004(11) 0.6171(4) 0.0557(8) Uani 1 1 d .
H6 H 0.4935 0.0181 0.6385 0.067 Uiso 1 1 calc R
C7 C 0.4338(3) 0.09027(10) 0.5949(3) 0.0429(7) Uani 1 1 d .
C8 C 0.5838(3) 0.11987(10) 0.6023(3) 0.0400(7) Uani 1 1 d .
C9 C 0.2618(4) 0.21541(12) 0.5104(4) 0.0633(9) Uani 1 1 d .
H9A H 0.3251 0.2436 0.4900 0.095 Uiso 1 1 calc R
H9B H 0.2055 0.2235 0.5917 0.095 Uiso 1 1 calc R
H9C H 0.1881 0.2077 0.4228 0.095 Uiso 1 1 calc R
C10 C 0.6851(3) 0.11582(10) 0.7536(3) 0.0411(7) Uani 1 1 d .
C11 C 0.7800(4) 0.07402(11) 0.7838(4) 0.0548(8) Uani 1 1 d .
H11 H 0.7858 0.0502 0.7097 0.066 Uiso 1 1 calc R
C12 C 0.8664(4) 0.06780(13) 0.9251(4) 0.0643(9) Uani 1 1 d .
H12 H 0.9300 0.0396 0.9442 0.077 Uiso 1 1 calc R
C13 C 0.8602(4) 0.10233(13) 1.0378(3) 0.0568(8) Uani 1 1 d .
C14 C 0.7650(4) 0.14349(13) 1.0066(3) 0.0569(8) Uani 1 1 d .
H14 H 0.7590 0.1673 1.0810 0.068 Uiso 1 1 calc R
C15 C 0.6775(4) 0.15026(12) 0.8662(3) 0.0512(8) Uani 1 1 d .
H15 H 0.6132 0.1783 0.8479 0.061 Uiso 1 1 calc R
C16 C 0.9555(5) 0.09551(17) 1.1921(4) 0.0885(13) Uani 1 1 d .
H16A H 0.9951 0.0618 1.2020 0.133 Uiso 1 1 calc R
H16B H 0.8896 0.1017 1.2674 0.133 Uiso 1 1 calc R
H16C H 1.0421 0.1187 1.2044 0.133 Uiso 1 1 calc R
C17 C 0.8010(3) 0.28391(10) 0.5350(3) 0.0420(7) Uani 1 1 d .
C18 C 0.9118(4) 0.30125(12) 0.6498(3) 0.0511(8) Uani 1 1 d .
H18 H 0.9677 0.2789 0.7166 0.061 Uiso 1 1 calc R
C19 C 0.9386(4) 0.35205(13) 0.6643(4) 0.0612(9) Uani 1 1 d .
H19 H 1.0125 0.3637 0.7424 0.073 Uiso 1 1 calc R
C20 C 0.8591(4) 0.38615(12) 0.5662(4) 0.0611(9) Uani 1 1 d .
C21 C 0.7480(4) 0.36791(12) 0.4529(4) 0.0623(9) Uani 1 1 d .
H21 H 0.6919 0.3904 0.3865 0.075 Uiso 1 1 calc R
C22 C 0.7183(4) 0.31756(12) 0.4358(3) 0.0549(8) Uani 1 1 d .
H22 H 0.6433 0.3061 0.3585 0.066 Uiso 1 1 calc R
C23 C 0.8944(6) 0.44175(14) 0.5795(6) 0.1082(16) Uani 1 1 d .
H23A H 0.8608 0.4546 0.6691 0.162 Uiso 1 1 calc R
H23B H 0.8393 0.4589 0.4941 0.162 Uiso 1 1 calc R
H23C H 1.0056 0.4470 0.5838 0.162 Uiso 1 1 calc R
F1 F 0.67189(19) 0.10338(6) 0.49047(17) 0.0509(4) Uani 1 1 d .
N1 N 0.5915(3) 0.21370(9) 0.5255(3) 0.0456(6) Uani 1 1 d .
N2 N 0.3630(3) 0.17216(9) 0.5509(3) 0.0445(6) Uani 1 1 d .
O1 O 0.8805(2) 0.19356(8) 0.6232(3) 0.0617(6) Uani 1 1 d .
O2 O 0.7919(3) 0.20770(8) 0.3552(3) 0.0697(7) Uani 1 1 d .
S1 S 0.77627(9) 0.21885(3) 0.50828(9) 0.0472(2) Uani 1 1 d .

loop_
_atom_site_aniso_label
_atom_site_aniso_U_11
_atom_site_aniso_U_22
_atom_site_aniso_U_33
_atom_site_aniso_U_23
_atom_site_aniso_U_13
_atom_site_aniso_U_12
C1 0.0408(16) 0.0439(16) 0.0342(15) -0.0041(12) 0.0054(12) 0.0042(13)
C2 0.0450(17) 0.0440(17) 0.0412(16) -0.0052(13) 0.0028(13) -0.0016(14)
C3 0.0451(18) 0.058(2) 0.060(2) -0.0116(16) 0.0052(15) -0.0029(16)
C4 0.056(2) 0.068(2) 0.071(2) -0.0153(19) 0.0069(18) -0.0178(19)
C5 0.069(2) 0.050(2) 0.075(2) -0.0068(17) 0.0079(19) -0.0166(18)
C6 0.061(2) 0.0439(18) 0.060(2) -0.0035(15) 0.0016(16) -0.0003(16)
C7 0.0451(17) 0.0424(16) 0.0398(16) -0.0040(13) 0.0015(13) 0.0010(14)
C8 0.0401(16) 0.0380(15) 0.0423(16) -0.0034(13) 0.0068(12) 0.0052(13)
C9 0.0496(19) 0.0509(19) 0.090(3) 0.0043(18) 0.0109(17) 0.0144(16)
C10 0.0413(16) 0.0405(16) 0.0409(16) 0.0014(13) 0.0036(12) 0.0015(13)
C11 0.060(2) 0.0479(18) 0.0531(19) -0.0015(15) -0.0011(16) 0.0122(16)
C12 0.064(2) 0.061(2) 0.065(2) 0.0120(18) -0.0035(18) 0.0142(18)
C13 0.055(2) 0.071(2) 0.0432(18) 0.0086(17) 0.0005(15) -0.0054(18)
C14 0.063(2) 0.065(2) 0.0423(18) -0.0044(16) 0.0069(15) -0.0027(18)
C15 0.0536(19) 0.0526(18) 0.0465(18) -0.0030(15) 0.0043(14) 0.0086(15)
C16 0.089(3) 0.119(3) 0.052(2) 0.015(2) -0.011(2) -0.001(3)
C17 0.0467(17) 0.0433(16) 0.0353(15) 0.0005(13) 0.0037(13) -0.0030(14)
C18 0.056(2) 0.0545(19) 0.0411(17) 0.0035(14) 0.0015(14) -0.0034(15)
C19 0.067(2) 0.069(2) 0.0456(19) -0.0090(17) -0.0013(16) -0.0122(19)
C20 0.073(2) 0.0465(19) 0.066(2) -0.0090(17) 0.0154(19) -0.0072(17)
C21 0.077(2) 0.0456(19) 0.061(2) 0.0061(16) 0.0015(18) 0.0101(17)
C22 0.060(2) 0.0523(19) 0.0483(19) -0.0024(15) -0.0060(16) 0.0038(16)
C23 0.138(4) 0.055(2) 0.129(4) -0.014(3) 0.011(3) -0.019(3)
F1 0.0560(11) 0.0538(10) 0.0443(10) -0.0030(8) 0.0125(8) 0.0120(8)
N1 0.0378(13) 0.0443(14) 0.0545(15) 0.0019(12) 0.0066(11) 0.0001(11)
N2 0.0361(13) 0.0426(14) 0.0546(15) -0.0003(11) 0.0063(11) 0.0064(11)
O1 0.0436(12) 0.0547(13) 0.0841(16) 0.0174(12) 0.0007(11) 0.0102(10)
O2 0.0879(18) 0.0650(15) 0.0608(15) -0.0200(12) 0.0263(13) -0.0085(13)
S1 0.0441(4) 0.0434(4) 0.0548(5) 0.0000(4) 0.0091(3) 0.0018(4)

loop_
_atom_type_symbol
_atom_type_description
_atom_type_scat_dispersion_real
_atom_type_scat_dispersion_imag
_atom_type_scat_source
C C 0.0033 0.0016 'International Tables Vol C Tables 4.2.6.8 and 6.1.1.4'
H H 0.0000 0.0000 'International Tables Vol C Tables 4.2.6.8 and 6.1.1.4'
F F 0.0171 0.0103 'International Tables Vol C Tables 4.2.6.8 and 6.1.1.4'
N N 0.0061 0.0033 'International Tables Vol C Tables 4.2.6.8 and 6.1.1.4'
O O 0.0106 0.0060 'International Tables Vol C Tables 4.2.6.8 and 6.1.1.4'
S S 0.1246 0.1234 'International Tables Vol C Tables 4.2.6.8 and 6.1.1.4'

loop_
_geom_angle_atom_site_label_1
_geom_angle_atom_site_label_2
_geom_angle_atom_site_label_3
_geom_angle
N1 C1 N2 120.5(3)
N1 C1 C8 132.3(3)
N2 C1 C8 107.2(2)
C3 C2 C7 122.1(3)
C3 C2 N2 128.4(3)
C7 C2 N2 109.6(2)
C2 C3 C4 116.7(3)
C2 C3 H3 121.6
C4 C3 H3 121.6
C5 C4 C3 121.9(3)
C5 C4 H4 119.0
C3 C4 H4 119.0
C4 C5 C6 120.4(3)
C4 C5 H5 119.8
C6 C5 H5 119.8
C7 C6 C5 118.5(3)
C7 C6 H6 120.7
C5 C6 H6 120.7
C6 C7 C2 120.3(3)
C6 C7 C8 130.8(3)
C2 C7 C8 108.7(2)
F1 C8 C7 110.4(2)
F1 C8 C10 108.9(2)
C7 C8 C10 112.3(2)
F1 C8 C1 107.4(2)
C7 C8 C1 102.2(2)
C10 C8 C1 115.5(2)
N2 C9 H9A 109.5
N2 C9 H9B 109.5
H9A C9 H9B 109.5
N2 C9 H9C 109.5
H9A C9 H9C 109.5
H9B C9 H9C 109.5
C15 C10 C11 118.7(3)
C15 C10 C8 122.4(3)
C11 C10 C8 118.7(3)
C10 C11 C12 119.8(3)
C10 C11 H11 120.1
C12 C11 H11 120.1
C13 C12 C11 121.7(3)
C13 C12 H12 119.2
C11 C12 H12 119.2
C14 C13 C12 117.9(3)
C14 C13 C16 120.6(3)
C12 C13 C16 121.5(3)
C13 C14 C15 121.2(3)
C13 C14 H14 119.4
C15 C14 H14 119.4
C10 C15 C14 120.6(3)
C10 C15 H15 119.7
C14 C15 H15 119.7
C13 C16 H16A 109.5
C13 C16 H16B 109.5
H16A C16 H16B 109.5
C13 C16 H16C 109.5
H16A C16 H16C 109.5
H16B C16 H16C 109.5
C18 C17 C22 120.0(3)
C18 C17 S1 119.3(2)
C22 C17 S1 120.6(2)
C19 C18 C17 119.2(3)
C19 C18 H18 120.4
C17 C18 H18 120.4
C18 C19 C20 121.8(3)
C18 C19 H19 119.1
C20 C19 H19 119.1
C19 C20 C21 117.9(3)
C19 C20 C23 121.3(3)
C21 C20 C23 120.8(3)
C22 C21 C20 121.7(3)
C22 C21 H21 119.2
C20 C21 H21 119.2
C21 C22 C17 119.4(3)
C21 C22 H22 120.3
C17 C22 H22 120.3
C20 C23 H23A 109.5
C20 C23 H23B 109.5
H23A C23 H23B 109.5
C20 C23 H23C 109.5
H23A C23 H23C 109.5
H23B C23 H23C 109.5
C1 N1 S1 125.9(2)
C1 N2 C2 111.7(2)
C1 N2 C9 123.5(3)
C2 N2 C9 124.3(2)
O1 S1 O2 117.46(15)
O1 S1 N1 113.97(13)
O2 S1 N1 107.72(14)
O1 S1 C17 108.31(13)
O2 S1 C17 107.98(13)
N1 S1 C17 99.81(13)

loop_
_geom_bond_atom_site_label_1
_geom_bond_atom_site_label_2
_geom_bond_distance
C1 N1 1.285(3)
C1 N2 1.356(3)
C1 C8 1.554(4)
C2 C3 1.379(4)
C2 C7 1.386(4)
C2 N2 1.411(4)
C3 C4 1.389(4)
C3 H3 0.9300
C4 C5 1.376(5)
C4 H4 0.9300
C5 C6 1.386(4)
C5 H5 0.9300
C6 C7 1.375(4)
C6 H6 0.9300
C7 C8 1.504(4)
C8 F1 1.417(3)
C8 C10 1.512(4)
C9 N2 1.458(4)
C9 H9A 0.9600
C9 H9B 0.9600
C9 H9C 0.9600
C10 C15 1.378(4)
C10 C11 1.384(4)
C11 C12 1.388(4)
C11 H11 0.9300
C12 C13 1.378(5)
C12 H12 0.9300
C13 C14 1.373(4)
C13 C16 1.519(4)
C14 C15 1.387(4)
C14 H14 0.9300
C15 H15 0.9300
C16 H16A 0.9600
C16 H16B 0.9600
C16 H16C 0.9600
C17 C18 1.380(4)
C17 C22 1.387(4)
C17 S1 1.760(3)
C18 C19 1.377(4)
C18 H18 0.9300
C19 C20 1.378(5)
C19 H19 0.9300
C20 C21 1.381(4)
C20 C23 1.514(5)
C21 C22 1.371(4)
C21 H21 0.9300
C22 H22 0.9300
C23 H23A 0.9600
C23 H23B 0.9600
C23 H23C 0.9600
N1 S1 1.623(2)
O1 S1 1.435(2)
O2 S1 1.438(2)

loop_
_geom_torsion_atom_site_label_1
_geom_torsion_atom_site_label_2
_geom_torsion_atom_site_label_3
_geom_torsion_atom_site_label_4
_geom_torsion
C7 C2 C3 C4 -0.6(4)
N2 C2 C3 C4 179.1(3)
C2 C3 C4 C5 0.8(5)
C3 C4 C5 C6 0.5(5)
C4 C5 C6 C7 -2.0(5)
C5 C6 C7 C2 2.2(5)
C5 C6 C7 C8 178.2(3)
C3 C2 C7 C6 -1.0(4)
N2 C2 C7 C6 179.3(3)
C3 C2 C7 C8 -177.8(3)
N2 C2 C7 C8 2.5(3)
C6 C7 C8 F1 63.5(4)
C2 C7 C8 F1 -120.1(2)
C6 C7 C8 C10 -58.3(4)
C2 C7 C8 C10 118.1(3)
C6 C7 C8 C1 177.4(3)
C2 C7 C8 C1 -6.2(3)
N1 C1 C8 F1 -53.9(4)
N2 C1 C8 F1 124.1(2)
N1 C1 C8 C7 -170.0(3)
N2 C1 C8 C7 7.9(3)
N1 C1 C8 C10 67.8(4)
N2 C1 C8 C10 -114.2(3)
F1 C8 C10 C15 144.0(3)
C7 C8 C10 C15 -93.4(3)
C1 C8 C10 C15 23.1(4)
F1 C8 C10 C11 -41.1(3)
C7 C8 C10 C11 81.5(3)
C1 C8 C10 C11 -162.0(3)
C15 C10 C11 C12 -0.7(5)
C8 C10 C11 C12 -175.8(3)
C10 C11 C12 C13 0.2(5)
C11 C12 C13 C14 0.2(5)
C11 C12 C13 C16 -179.7(3)
C12 C13 C14 C15 0.0(5)
C16 C13 C14 C15 179.9(3)
C11 C10 C15 C14 0.9(5)
C8 C10 C15 C14 175.8(3)
C13 C14 C15 C10 -0.5(5)
C22 C17 C18 C19 0.0(5)
S1 C17 C18 C19 175.6(2)
C17 C18 C19 C20 -0.7(5)
C18 C19 C20 C21 1.2(5)
C18 C19 C20 C23 -177.4(4)
C19 C20 C21 C22 -1.0(5)
C23 C20 C21 C22 177.7(4)
C20 C21 C22 C17 0.3(5)
C18 C17 C22 C21 0.2(5)
S1 C17 C22 C21 -175.3(3)
N2 C1 N1 S1 -171.8(2)
C8 C1 N1 S1 5.9(4)
N1 C1 N2 C2 171.2(2)
C8 C1 N2 C2 -7.0(3)
N1 C1 N2 C9 -1.0(4)
C8 C1 N2 C9 -179.2(3)
C3 C2 N2 C1 -176.6(3)
C7 C2 N2 C1 3.0(3)
C3 C2 N2 C9 -4.5(5)
C7 C2 N2 C9 175.2(3)
C1 N1 S1 O1 -43.9(3)
C1 N1 S1 O2 88.3(3)
C1 N1 S1 C17 -159.1(2)
C18 C17 S1 O1 2.1(3)
C22 C17 S1 O1 177.6(2)
C18 C17 S1 O2 -126.1(3)
C22 C17 S1 O2 49.5(3)
C18 C17 S1 N1 121.5(3)
C22 C17 S1 N1 -62.9(3)
